data_4508511
loop_
_publ_author_name
'Nath, Bhaskar'
'Baruah, Jubaraj B.'

_publ_section_title
;
 Polymorphs, Solvates, Polymorphs of Solvate and Cs+--\p Interactions of
 Fluorine-Substitutedbis-Phenols
;
_journal_issue 11
_journal_name_full 'Crystal Growth &amp; Design'
_journal_page_first 5146
_journal_paper_doi 10.1021/cg401220x
_journal_volume 13
_journal_year 2013
_chemical_formula_sum 'C48 H52 F2 O5 S'
_chemical_formula_weight 778.96
_chemical_name_systematic
; 
 ? 
;
_space_group_IT_number 60
_symmetry_cell_setting orthorhombic
_symmetry_space_group_name_Hall '-P 2n 2ab'
_symmetry_space_group_name_H-M 'P b c n'
_atom_sites_solution_hydrogens geom
_atom_sites_solution_primary direct
_atom_sites_solution_secondary difmap
_audit_creation_method SHELXL-97
_cell_angle_alpha 90.00
_cell_angle_beta 90.00
_cell_angle_gamma 90.00
_cell_formula_units_Z 4
_cell_length_a 12.0576(9)
_cell_length_b 18.7488(11)
_cell_length_c 18.9159(14)
_cell_measurement_temperature 296(2)
_cell_volume 4276.2(5)
_computing_structure_refinement 'SHELXL-97 (Sheldrick, 1997)'
_computing_structure_solution 'SHELXS-97 (Sheldrick, 1990)'
_diffrn_ambient_temperature 296(2)
_diffrn_measured_fraction_theta_full 0.998
_diffrn_measured_fraction_theta_max 0.998
_diffrn_radiation_monochromator graphite
_diffrn_radiation_source 'fine-focus sealed tube'
_diffrn_radiation_type MoK\a
_diffrn_radiation_wavelength 0.71073
_diffrn_reflns_av_R_equivalents 0.0217
_diffrn_reflns_av_sigmaI/netI 0.0297
_diffrn_reflns_limit_h_max 14
_diffrn_reflns_limit_h_min -7
_diffrn_reflns_limit_k_max 21
_diffrn_reflns_limit_k_min -22
_diffrn_reflns_limit_l_max 22
_diffrn_reflns_limit_l_min -9
_diffrn_reflns_number 10429
_diffrn_reflns_theta_full 25.25
_diffrn_reflns_theta_max 25.25
_diffrn_reflns_theta_min 2.94
_exptl_absorpt_coefficient_mu 0.129
_exptl_absorpt_correction_type none
_exptl_crystal_colour colorless
_exptl_crystal_density_diffrn 1.210
_exptl_crystal_density_method 'not measured'
_exptl_crystal_description block
_exptl_crystal_F_000 1656
_exptl_crystal_size_max 0.25
_exptl_crystal_size_mid 0.19
_exptl_crystal_size_min 0.16
_refine_diff_density_max 0.212
_refine_diff_density_min -0.214
_refine_diff_density_rms 0.036
_refine_ls_extinction_method none
_refine_ls_goodness_of_fit_ref 1.183
_refine_ls_hydrogen_treatment mixed
_refine_ls_matrix_type full
_refine_ls_number_parameters 282
_refine_ls_number_reflns 3873
_refine_ls_number_restraints 3
_refine_ls_restrained_S_all 1.184
_refine_ls_R_factor_all 0.0747
_refine_ls_R_factor_gt 0.0508
_refine_ls_shift/su_max 0.000
_refine_ls_shift/su_mean 0.000
_refine_ls_structure_factor_coef Fsqd
_refine_ls_weighting_details 'calc w=1/[\s^2^(Fo^2^)+(0.0010P)^2^+2.0000P] where P=(Fo^2^+2Fc^2^)/3'
_refine_ls_weighting_scheme calc
_refine_ls_wR_factor_gt 0.0776
_refine_ls_wR_factor_ref 0.0851
_reflns_number_gt 2777
_reflns_number_total 3873
_reflns_threshold_expression >2sigma(I)
_cod_data_source_file cg401220x_si_006.cif
_cod_data_source_block 2b
_cod_depositor_comments
;
The following automatic conversions were performed:

'_symmetry_cell_setting' value 'Orthorhombic' changed to
'orthorhombic' according to
/home/saulius/struct/CIF-dictionaries/cif_core.dic dictionary named
'cif_core.dic' version 2.4.2 from 2011-04-26.

Automatic conversion script
Id: cif_fix_values 1891 2012-01-12 08:04:46Z andrius 
;
_cod_original_sg_symbol_H-M Pbcn
_cod_database_code 4508511

loop_
_symmetry_equiv_pos_as_xyz
'x, y, z'
'-x+1/2, -y+1/2, z+1/2'
'x+1/2, -y+1/2, -z'
'-x, y, -z+1/2'
'-x, -y, -z'
'x-1/2, y-1/2, -z-1/2'
'-x-1/2, y-1/2, z'
'x, -y, z-1/2'

loop_
_atom_site_label
_atom_site_type_symbol
_atom_site_fract_x
_atom_site_fract_y
_atom_site_fract_z
_atom_site_U_iso_or_equiv
_atom_site_adp_type
_atom_site_occupancy
_atom_site_symmetry_multiplicity
_atom_site_calc_flag
_atom_site_refinement_flags
S1 S 0.44249(12) 0.44599(8) 0.26215(9) 0.0769(4) Uani 0.50 1 d P
O1 O 0.38347(13) 0.43331(9) 0.63574(9) 0.0565(4) Uani 1 1 d .
F1 F 0.30799(15) 0.33245(8) 0.43247(9) 0.1020(6) Uani 1 1 d .
O2 O 0.41969(14) 0.53723(9) 0.43702(9) 0.0606(5) Uani 1 1 d D
O3 O 0.5000 0.51947(12) 0.2500 0.0696(7) Uani 1 2 d S
C6 C 0.21880(16) 0.41520(10) 0.57063(11) 0.0401(5) Uani 1 1 d .
C16 C 0.27994(17) 0.53667(10) 0.52358(10) 0.0405(5) Uani 1 1 d .
C1 C 0.27761(17) 0.40523(10) 0.63296(11) 0.0435(5) Uani 1 1 d .
C9 C 0.27197(17) 0.45668(10) 0.51005(10) 0.0401(5) Uani 1 1 d .
H9 H 0.3483 0.4392 0.5061 0.048 Uiso 1 1 calc R
C5 C 0.11297(17) 0.38594(10) 0.56532(11) 0.0449(5) Uani 1 1 d .
H5 H 0.0725 0.3929 0.5240 0.054 Uiso 1 1 calc R
C17 C 0.35733(18) 0.57580(11) 0.48420(11) 0.0458(5) Uani 1 1 d .
C21 C 0.21180(18) 0.57274(11) 0.57012(11) 0.0458(5) Uani 1 1 d .
H21 H 0.1600 0.5472 0.5963 0.055 Uiso 1 1 calc R
C10 C 0.21728(17) 0.44244(11) 0.43890(11) 0.0442(5) Uani 1 1 d .
C20 C 0.21849(19) 0.64643(11) 0.57898(11) 0.0509(6) Uani 1 1 d .
C18 C 0.36591(19) 0.64930(12) 0.49139(12) 0.0523(6) Uani 1 1 d .
C4 C 0.06616(18) 0.34675(12) 0.61971(12) 0.0521(6) Uani 1 1 d .
C2 C 0.23368(19) 0.36654(12) 0.68931(11) 0.0520(6) Uani 1 1 d .
C3 C 0.12734(19) 0.33826(12) 0.68072(12) 0.0580(6) Uani 1 1 d .
H3 H 0.0964 0.3125 0.7178 0.070 Uiso 1 1 calc R
C19 C 0.2958(2) 0.68298(12) 0.53892(12) 0.0563(6) Uani 1 1 d .
H19 H 0.3010 0.7322 0.5441 0.068 Uiso 1 1 calc R
C11 C 0.2387(2) 0.38127(13) 0.40222(14) 0.0642(7) Uani 1 1 d .
C15 C 0.1446(2) 0.48933(13) 0.40659(12) 0.0625(7) Uani 1 1 d .
H15 H 0.1250 0.5309 0.4302 0.075 Uiso 1 1 calc R
C23 C 0.1445(2) 0.68538(12) 0.63100(13) 0.0756(8) Uani 1 1 d .
H23A H 0.1747 0.6810 0.6777 0.113 Uiso 1 1 calc R
H23B H 0.0715 0.6649 0.6299 0.113 Uiso 1 1 calc R
H23C H 0.1403 0.7349 0.6183 0.113 Uiso 1 1 calc R
C22 C 0.4479(2) 0.69142(13) 0.44743(14) 0.0779(8) Uani 1 1 d .
H22A H 0.5221 0.6784 0.4606 0.117 Uiso 1 1 calc R
H22B H 0.4371 0.7415 0.4555 0.117 Uiso 1 1 calc R
H22C H 0.4366 0.6810 0.3983 0.117 Uiso 1 1 calc R
C24 C 0.5265(7) 0.4015(3) 0.3197(3) 0.136(2) Uani 1 1 d D
C8 C -0.0480(2) 0.31343(14) 0.61120(14) 0.0782(8) Uani 1 1 d .
H8A H -0.1008 0.3395 0.6390 0.117 Uiso 1 1 calc R
H8B H -0.0458 0.2648 0.6269 0.117 Uiso 1 1 calc R
H8C H -0.0694 0.3150 0.5623 0.117 Uiso 1 1 calc R
C7 C 0.3001(2) 0.35474(15) 0.75582(13) 0.0797(8) Uani 1 1 d .
H7A H 0.3722 0.3367 0.7437 0.120 Uiso 1 1 calc R
H7B H 0.2626 0.3209 0.7854 0.120 Uiso 1 1 calc R
H7C H 0.3079 0.3991 0.7807 0.120 Uiso 1 1 calc R
C12 C 0.1958(3) 0.36622(17) 0.33595(16) 0.0905(10) Uani 1 1 d .
H12 H 0.2129 0.3238 0.3129 0.109 Uiso 1 1 calc R
C14 C 0.1000(2) 0.47661(17) 0.34042(15) 0.0864(9) Uani 1 1 d .
H14 H 0.0519 0.5095 0.3200 0.104 Uiso 1 1 calc R
C13 C 0.1270(3) 0.4158(2) 0.30536(16) 0.0968(11) Uani 1 1 d .
H13 H 0.0987 0.4076 0.2603 0.116 Uiso 1 1 calc R
H24A H 0.587(3) 0.394(5) 0.307(4) 0.42(7) Uiso 1 1 d D
H24B H 0.516(3) 0.357(2) 0.315(2) 0.149(17) Uiso 1 1 d .
H24C H 0.533(4) 0.420(2) 0.3591(15) 0.20(3) Uiso 1 1 d D
H1 H 0.408(2) 0.4396(12) 0.6763(12) 0.067(8) Uiso 1 1 d .
H2 H 0.4737(17) 0.5582(12) 0.4234(13) 0.081(9) Uiso 1 1 d D

loop_
_atom_site_aniso_label
_atom_site_aniso_U_11
_atom_site_aniso_U_22
_atom_site_aniso_U_33
_atom_site_aniso_U_23
_atom_site_aniso_U_13
_atom_site_aniso_U_12
S1 0.0714(9) 0.0734(9) 0.0859(11) 0.0067(8) -0.0075(9) -0.0103(7)
O1 0.0448(9) 0.0810(12) 0.0436(10) 0.0072(9) -0.0002(8) -0.0181(8)
F1 0.1201(14) 0.0712(10) 0.1147(14) -0.0309(10) -0.0137(12) 0.0328(10)
O2 0.0565(10) 0.0629(11) 0.0623(11) 0.0000(9) 0.0198(9) -0.0176(9)
O3 0.0898(18) 0.0598(15) 0.0593(15) 0.000 -0.0198(14) 0.000
C6 0.0391(11) 0.0352(10) 0.0459(12) 0.0002(9) 0.0062(10) -0.0017(9)
C16 0.0425(12) 0.0404(11) 0.0386(11) 0.0032(9) -0.0017(10) -0.0059(10)
C1 0.0391(12) 0.0430(12) 0.0484(13) 0.0004(10) 0.0069(10) -0.0033(10)
C9 0.0361(11) 0.0402(11) 0.0440(12) 0.0031(9) 0.0028(10) -0.0028(9)
C5 0.0417(12) 0.0431(12) 0.0498(13) 0.0003(10) 0.0049(11) -0.0031(10)
C17 0.0454(12) 0.0505(13) 0.0415(12) 0.0029(10) -0.0005(10) -0.0093(11)
C21 0.0486(13) 0.0447(12) 0.0440(12) 0.0062(10) 0.0007(11) -0.0029(10)
C10 0.0417(12) 0.0453(12) 0.0456(12) -0.0034(10) 0.0066(10) -0.0096(10)
C20 0.0610(15) 0.0447(12) 0.0470(13) 0.0041(11) -0.0050(12) 0.0025(12)
C18 0.0583(14) 0.0477(13) 0.0509(13) 0.0114(11) -0.0062(12) -0.0164(12)
C4 0.0456(13) 0.0512(13) 0.0594(15) 0.0016(12) 0.0114(12) -0.0094(11)
C2 0.0509(14) 0.0589(14) 0.0463(13) 0.0095(11) 0.0064(11) -0.0043(12)
C3 0.0554(15) 0.0619(15) 0.0567(15) 0.0120(12) 0.0157(13) -0.0121(13)
C19 0.0738(17) 0.0379(12) 0.0572(15) 0.0052(11) -0.0112(14) -0.0065(12)
C11 0.0559(15) 0.0641(16) 0.0726(17) -0.0147(14) 0.0045(14) 0.0042(14)
C15 0.0645(16) 0.0661(16) 0.0569(15) -0.0087(13) -0.0125(13) 0.0042(14)
C23 0.100(2) 0.0543(15) 0.0729(18) 0.0002(13) 0.0106(17) 0.0161(15)
C22 0.089(2) 0.0615(16) 0.0832(19) 0.0141(14) 0.0110(17) -0.0294(15)
C24 0.229(6) 0.069(3) 0.110(4) 0.026(2) -0.062(4) -0.015(3)
C8 0.0616(16) 0.094(2) 0.0795(19) 0.0060(16) 0.0125(15) -0.0330(15)
C7 0.0757(19) 0.105(2) 0.0582(16) 0.0276(16) 0.0015(15) -0.0183(17)
C12 0.084(2) 0.104(2) 0.083(2) -0.0522(19) -0.0033(18) 0.0017(19)
C14 0.081(2) 0.106(2) 0.0718(19) -0.0120(18) -0.0260(17) 0.0088(18)
C13 0.077(2) 0.143(3) 0.070(2) -0.038(2) -0.0180(18) 0.001(2)

loop_
_atom_type_symbol
_atom_type_description
_atom_type_scat_dispersion_real
_atom_type_scat_dispersion_imag
_atom_type_scat_source
C C 0.0033 0.0016 'International Tables Vol C Tables 4.2.6.8 and 6.1.1.4'
H H 0.0000 0.0000 'International Tables Vol C Tables 4.2.6.8 and 6.1.1.4'
O O 0.0106 0.0060 'International Tables Vol C Tables 4.2.6.8 and 6.1.1.4'
F F 0.0171 0.0103 'International Tables Vol C Tables 4.2.6.8 and 6.1.1.4'
S S 0.1246 0.1234 'International Tables Vol C Tables 4.2.6.8 and 6.1.1.4'

loop_
_geom_angle_atom_site_label_1
_geom_angle_atom_site_label_2
_geom_angle_atom_site_label_3
_geom_angle
_geom_angle_site_symmetry_1
_geom_angle_site_symmetry_3
S1 S1 O3 62.06(7) 4_655 .
S1 S1 C24 68.7(3) 4_655 .
O3 S1 C24 105.2(2) . .
S1 S1 C24 62.1(3) 4_655 4_655
O3 S1 C24 101.0(2) . 4_655
C24 S1 C24 101.5(3) . 4_655
S1 O3 S1 55.87(13) 4_655 .
C1 C6 C5 118.44(19) . .
C1 C6 C9 119.45(17) . .
C5 C6 C9 122.11(19) . .
C21 C16 C17 118.59(19) . .
C21 C16 C9 123.45(18) . .
C17 C16 C9 117.89(18) . .
O1 C1 C6 116.93(18) . .
O1 C1 C2 121.3(2) . .
C6 C1 C2 121.69(19) . .
C10 C9 C16 110.39(16) . .
C10 C9 C6 113.11(16) . .
C16 C9 C6 113.69(16) . .
C4 C5 C6 121.9(2) . .
O2 C17 C18 123.07(19) . .
O2 C17 C16 115.75(19) . .
C18 C17 C16 121.1(2) . .
C16 C21 C20 121.8(2) . .
C11 C10 C15 115.4(2) . .
C11 C10 C9 121.0(2) . .
C15 C10 C9 123.61(19) . .
C19 C20 C21 117.7(2) . .
C19 C20 C23 120.9(2) . .
C21 C20 C23 121.4(2) . .
C19 C18 C17 118.1(2) . .
C19 C18 C22 121.1(2) . .
C17 C18 C22 120.8(2) . .
C3 C4 C5 117.7(2) . .
C3 C4 C8 121.7(2) . .
C5 C4 C8 120.6(2) . .
C1 C2 C3 117.2(2) . .
C1 C2 C7 120.8(2) . .
C3 C2 C7 121.9(2) . .
C4 C3 C2 123.0(2) . .
C20 C19 C18 122.7(2) . .
F1 C11 C10 117.8(2) . .
F1 C11 C12 118.1(2) . .
C10 C11 C12 124.1(3) . .
C14 C15 C10 122.4(2) . .
S1 C24 S1 49.21(15) . 4_655
C13 C12 C11 118.0(3) . .
C13 C14 C15 119.6(3) . .
C14 C13 C12 120.4(3) . .

loop_
_geom_bond_atom_site_label_1
_geom_bond_atom_site_label_2
_geom_bond_distance
_geom_bond_site_symmetry_2
S1 S1 1.461(3) 4_655
S1 O3 1.559(2) .
S1 C24 1.705(5) .
S1 C24 1.798(6) 4_655
O1 C1 1.382(2) .
F1 C11 1.365(3) .
O2 C17 1.373(3) .
O3 S1 1.559(2) 4_655
C6 C1 1.389(3) .
C6 C5 1.392(3) .
C6 C9 1.526(3) .
C16 C21 1.381(3) .
C16 C17 1.401(3) .
C16 C9 1.524(2) .
C1 C2 1.394(3) .
C9 C10 1.522(3) .
C5 C4 1.385(3) .
C17 C18 1.388(3) .
C21 C20 1.394(3) .
C10 C11 1.365(3) .
C10 C15 1.384(3) .
C20 C19 1.383(3) .
C20 C23 1.516(3) .
C18 C19 1.386(3) .
C18 C22 1.514(3) .
C4 C3 1.379(3) .
C4 C8 1.520(3) .
C2 C3 1.397(3) .
C2 C7 1.508(3) .
C11 C12 1.385(3) .
C15 C14 1.383(3) .
C24 S1 1.798(6) 4_655
C12 C13 1.373(4) .
C14 C13 1.359(4) .
